data_1560285
loop_
_publ_author_name
'Gao, Ying'
'Duan, Fang-Fang'
'Liu, Lin'
'Peng, Xiao-Gang'
'Meng, Xiang-Gao'
'Ruan, Han-Li'

_publ_section_title
;
 Hypothemycin-Type Resorcylic Acid Lactones with Immunosuppressive
 Activities from a <i>Podospora</i> sp.
;
_journal_issue 2
_journal_name_full 'Journal of natural products'
_journal_page_first 483
_journal_page_last 494
_journal_paper_doi 10.1021/acs.jnatprod.0c01344
_journal_volume 84
_journal_year 2021
_chemical_absolute_configuration ad
_chemical_formula_moiety 'C19 H26 O7'
_chemical_formula_sum 'C19 H26 O7'
_chemical_formula_weight 366.40
_space_group_crystal_system monoclinic
_space_group_IT_number 5
_space_group_name_Hall 'C 2y'
_space_group_name_H-M_alt 'C 1 2 1'
_atom_sites_solution_hydrogens geom
_atom_sites_solution_primary direct
_audit_creation_date 2018-12-25
_audit_creation_method
; 
Olex2 1.2 
(compiled 2018.05.29 svn.r3508 for OlexSys, GUI svn.r5506) 
;
_cell_angle_alpha 90
_cell_angle_beta 126.110(3)
_cell_angle_gamma 90
_cell_formula_units_Z 8
_cell_length_a 35.002(2)
_cell_length_b 5.4539(4)
_cell_length_c 23.7081(14)
_cell_measurement_reflns_used 1887
_cell_measurement_temperature 293(2)
_cell_measurement_theta_max 48.70
_cell_measurement_theta_min 2.57
_cell_volume 3656.3(4)
_computing_cell_refinement 'SAINT v7.68A (Bruker, 2009)'
_computing_data_collection 'Bruker APEX2'
_computing_data_reduction 'SAINT v7.68A (Bruker, 2009)'
_computing_molecular_graphics 'Olex2 (Dolomanov et al., 2009)'
_computing_publication_material 'Olex2 (Dolomanov et al., 2009)'
_computing_structure_refinement 'XL (Sheldrick, 2008)'
_computing_structure_solution 'ShelXS (Sheldrick, 2008)'
_diffrn_ambient_temperature 293.15
_diffrn_measured_fraction_theta_full 0.962
_diffrn_measured_fraction_theta_max 0.962
_diffrn_measurement_device_type 'Bruker APEX-II CCD'
_diffrn_measurement_method '\f and \w scans'
_diffrn_radiation_monochromator graphite
_diffrn_radiation_type CuK\a
_diffrn_radiation_wavelength 1.54178
_diffrn_reflns_av_R_equivalents 0.1543
_diffrn_reflns_av_unetI/netI 0.1693
_diffrn_reflns_Laue_measured_fraction_full 0.962
_diffrn_reflns_Laue_measured_fraction_max 0.962
_diffrn_reflns_limit_h_max 40
_diffrn_reflns_limit_h_min -38
_diffrn_reflns_limit_k_max 5
_diffrn_reflns_limit_k_min -5
_diffrn_reflns_limit_l_max 22
_diffrn_reflns_limit_l_min -27
_diffrn_reflns_number 15947
_diffrn_reflns_point_group_measured_fraction_full 0.900
_diffrn_reflns_point_group_measured_fraction_max 0.900
_diffrn_reflns_theta_full 62.498
_diffrn_reflns_theta_max 62.498
_diffrn_reflns_theta_min 2.307
_diffrn_standards_number 0
_exptl_absorpt_coefficient_mu 0.843
_exptl_absorpt_correction_T_max 0.7533
_exptl_absorpt_correction_T_min 0.3676
_exptl_absorpt_correction_type multi-scan
_exptl_absorpt_process_details
; 
SADABS-2008/1 (Bruker,2008) was used for absorption correction. 
wR2(int) was 0.2006 before and 0.0992 after correction. 
The Ratio of minimum to maximum transmission is 0.4880. 
The \l/2 correction factor is 0.0015. 
;
_exptl_crystal_colour colorless
_exptl_crystal_density_diffrn 1.331
_exptl_crystal_description needle
_exptl_crystal_F_000 1568
_exptl_crystal_size_max 0.1
_exptl_crystal_size_mid 0.02
_exptl_crystal_size_min 0.01
_refine_diff_density_max 0.417
_refine_diff_density_min -0.285
_refine_diff_density_rms 0.071
_refine_ls_abs_structure_details
; 
 Classical Flack method preferred over Parsons because s.u. lower. 
;
_refine_ls_abs_structure_Flack 0.0(6)
_refine_ls_extinction_expression Fc^*^=kFc[1+0.001xFc^2^\l^3^/sin(2\q)]^-1/4^
_refine_ls_extinction_method 'SHELXL-2014/7 (Sheldrick 2014'
_refine_ls_goodness_of_fit_ref 1.046
_refine_ls_hydrogen_treatment constr
_refine_ls_matrix_type full
_refine_ls_number_parameters 479
_refine_ls_number_reflns 5264
_refine_ls_number_restraints 1
_refine_ls_restrained_S_all 1.046
_refine_ls_R_factor_all 0.1219
_refine_ls_R_factor_gt 0.0882
_refine_ls_shift/su_max 0.000
_refine_ls_shift/su_mean 0.000
_refine_ls_structure_factor_coef Fsqd
_refine_ls_weighting_details 'w=1/[\s^2^(Fo^2^)+(0.0770P)^2^+3.4199P] where P=(Fo^2^+2Fc^2^)/3'
_refine_ls_weighting_scheme calc
_refine_ls_wR_factor_gt 0.2120
_refine_ls_wR_factor_ref 0.2404
_reflns_Friedel_coverage 0.671
_reflns_Friedel_fraction_full 0.821
_reflns_Friedel_fraction_max 0.821
_reflns_number_gt 3634
_reflns_number_total 5264
_reflns_threshold_expression 'I > 2\s(I)'
_cod_data_source_file np0c01344_si_008.cif
_cod_data_source_block cu_181220f_0m
_cod_depositor_comments 'Adding full bibliography for 1560283--1560291.cif.'
_cod_database_code 1560285
_shelx_shelxl_version_number 2014/7
_shelx_space_group_comment
; 
The symmetry employed for this shelxl refinement is uniquely defined 
by the following loop, which should always be used as a source of 
symmetry information in preference to the above space-group names. 
They are only intended as comments. 
;
_shelx_estimated_absorpt_t_max 0.992
_shelx_estimated_absorpt_t_min 0.920
_olex2_refinement_description
; 
1. Fixed Uiso 
 At 1.2 times of: 
  All C(H) groups, All C(H,H) groups 
 At 1.5 times of: 
  All C(H,H,H) groups, All O(H) groups 
2.a Ternary CH refined with riding coordinates: 
 C3(H3), C7(H7), C8(H8), C9(H9), C3A(H3AA), C7A(H7AA), C8A(H8A), C9A(H9A) 
2.b Secondary CH2 refined with riding coordinates: 
 C4(H4A,H4B), C5(H5A,H5B), C6(H6A,H6B), C10(H10A,H10B), C4A(H4AA,H4AB), 
 C5A(H5AA,H5AB), C6A(H6AA,H6AB), C10A(H10C,H10D) 
2.c Aromatic/amide H refined with riding coordinates: 
 C11(H11), C12(H12), C14(H14), C16(H16), C11A(H11A), C12A(H12A), C14A(H14A), 
 C16A(H16A) 
2.d Tetrahedral OH refined with riding coordinates: 
 O5(H5), O3A(H3AB), O4A(H4AC) 
2.e Idealised Me refined as rotating group: 
 C19(H19A,H19B,H19C), C20(H20A,H20B,H20C), C19A(H19D,H19E,H19F), C20A(H20D, 
 H20E,H20F) 
2.f Idealised tetrahedral OH refined as rotating group: 
 O3(H3A), O4(H4), O7(H7A), O5A(H5AC), O7A(H7AB) 
;
_olex2_submission_special_instructions 'No special instructions were received'

loop_
_space_group_symop_operation_xyz
'x, y, z'
'-x, y, -z'
'x+1/2, y+1/2, z'
'-x+1/2, y+1/2, -z'

loop_
_atom_site_label
_atom_site_type_symbol
_atom_site_fract_x
_atom_site_fract_y
_atom_site_fract_z
_atom_site_U_iso_or_equiv
_atom_site_adp_type
_atom_site_occupancy
_atom_site_site_symmetry_order
_atom_site_calc_flag
_atom_site_refinement_flags_posn
_atom_site_refinement_flags_adp
_atom_site_refinement_flags_occupancy
_atom_site_disorder_assembly
_atom_site_disorder_group
C1 C 0.3577(3) 0.1598(19) 0.0781(5) 0.043(2) Uani 1 1 d . . . . .
C3 C 0.3242(3) 0.405(2) 0.1221(5) 0.049(3) Uani 1 1 d . . . . .
H3 H 0.3165 0.5206 0.0852 0.058 Uiso 1 1 calc R . . . .
C4 C 0.3430(4) 0.545(2) 0.1884(5) 0.055(3) Uani 1 1 d . . . . .
H4A H 0.3210 0.6769 0.1771 0.066 Uiso 1 1 calc R . . . .
H4B H 0.3725 0.6205 0.2027 0.066 Uiso 1 1 calc R . . . .
C5 C 0.3521(3) 0.409(2) 0.2522(5) 0.052(3) Uani 1 1 d . . . . .
H5A H 0.3559 0.5278 0.2857 0.063 Uiso 1 1 calc R . . . .
H5B H 0.3251 0.3071 0.2376 0.063 Uiso 1 1 calc R . . . .
C6 C 0.3965(3) 0.249(2) 0.2873(5) 0.045(2) Uani 1 1 d . . . . .
H6A H 0.3928 0.1341 0.2531 0.054 Uiso 1 1 calc R . . . .
H6B H 0.4234 0.3530 0.3020 0.054 Uiso 1 1 calc R . . . .
C7 C 0.4070(3) 0.1076(17) 0.3497(4) 0.035(2) Uani 1 1 d . . . . .
H7 H 0.3772 0.0319 0.3359 0.042 Uiso 1 1 calc R . . . .
C8 C 0.4427(3) -0.1004(17) 0.3725(4) 0.0307(19) Uani 1 1 d . . . . .
H8 H 0.4307 -0.2089 0.3324 0.037 Uiso 1 1 calc R . . . .
C9 C 0.4937(3) -0.0301(17) 0.4020(4) 0.034(2) Uani 1 1 d . . . . .
H9 H 0.5055 0.0846 0.4408 0.041 Uiso 1 1 calc R . . . .
C10 C 0.5018(3) 0.0790(19) 0.3512(4) 0.039(2) Uani 1 1 d . . . . .
H10A H 0.4896 0.2452 0.3404 0.046 Uiso 1 1 calc R . . . .
H10B H 0.5356 0.0884 0.3740 0.046 Uiso 1 1 calc R . . . .
C11 C 0.4795(3) -0.059(2) 0.2836(4) 0.039(2) Uani 1 1 d . . . . .
H11 H 0.4844 -0.2279 0.2861 0.047 Uiso 1 1 calc R . . . .
C12 C 0.4532(3) 0.043(2) 0.2206(4) 0.039(2) Uani 1 1 d . . . . .
H12 H 0.4457 0.2085 0.2176 0.047 Uiso 1 1 calc R . . . .
C13 C 0.4351(3) -0.0923(19) 0.1547(4) 0.039(2) Uani 1 1 d . . . . .
C14 C 0.4620(3) -0.272(2) 0.1564(5) 0.048(3) Uani 1 1 d . . . . .
H14 H 0.4902 -0.3116 0.1990 0.057 Uiso 1 1 calc R . . . .
C15 C 0.4496(3) -0.404(2) 0.0972(5) 0.047(3) Uani 1 1 d . . . . .
C16 C 0.4090(3) -0.340(2) 0.0323(5) 0.051(3) Uani 1 1 d . . . . .
H16 H 0.4003 -0.4227 -0.0080 0.061 Uiso 1 1 calc R . . . .
C17 C 0.3818(3) -0.146(2) 0.0296(5) 0.049(3) Uani 1 1 d . . . . .
C18 C 0.3922(3) -0.0218(19) 0.0886(5) 0.043(2) Uani 1 1 d . . . . .
C19 C 0.2796(4) 0.248(3) 0.0967(7) 0.088(5) Uani 1 1 d . . . . .
H19A H 0.2889 0.1036 0.1250 0.132 Uiso 1 1 calc GR . . . .
H19B H 0.2644 0.2022 0.0489 0.132 Uiso 1 1 calc GR . . . .
H19C H 0.2582 0.3427 0.1006 0.132 Uiso 1 1 calc GR . . . .
C20 C 0.4704(5) -0.705(3) 0.0461(6) 0.084(5) Uani 1 1 d . . . . .
H20A H 0.4715 -0.5875 0.0168 0.127 Uiso 1 1 calc GR . . . .
H20B H 0.4398 -0.7805 0.0205 0.127 Uiso 1 1 calc GR . . . .
H20C H 0.4941 -0.8283 0.0605 0.127 Uiso 1 1 calc GR . . . .
O1 O 0.3251(3) 0.2337(18) 0.0192(3) 0.072(2) Uani 1 1 d . . . . .
O2 O 0.3612(2) 0.2371(13) 0.1344(3) 0.0448(16) Uani 1 1 d . . . . .
O3 O 0.4212(2) 0.2698(12) 0.4059(3) 0.0449(16) Uani 1 1 d . . . . .
H3A H 0.4163 0.2055 0.4323 0.067 Uiso 1 1 calc GR . . . .
O4 O 0.4446(2) -0.2376(12) 0.4258(3) 0.0385(14) Uani 1 1 d . . . . .
H4 H 0.4415 -0.3841 0.4163 0.058 Uiso 1 1 calc GR . . . .
O5 O 0.5214(2) -0.2514(14) 0.4284(3) 0.0495(17) Uani 1 1 d . . . . .
H5 H 0.5284 -0.2814 0.4673 0.074 Uiso 1 1 calc R . . . .
O6 O 0.4794(2) -0.5828(15) 0.1067(3) 0.060(2) Uani 1 1 d . . . . .
O7 O 0.3430(3) -0.095(2) -0.0359(3) 0.076(3) Uani 1 1 d . . . . .
H7A H 0.3328 0.0407 -0.0362 0.114 Uiso 1 1 calc GR . . . .
C1AA C 0.3615(3) -0.482(2) -0.1839(5) 0.042(2) Uani 1 1 d . . . . .
C3A C 0.3044(3) -0.758(2) -0.1905(5) 0.045(2) Uani 1 1 d . . . . .
H3AA H 0.3309 -0.8653 -0.1574 0.054 Uiso 1 1 calc R . . . .
C4A C 0.2656(3) -0.9082(19) -0.2519(5) 0.045(2) Uani 1 1 d . . . . .
H4AA H 0.2546 -1.0307 -0.2349 0.054 Uiso 1 1 calc R . . . .
H4AB H 0.2787 -0.9937 -0.2727 0.054 Uiso 1 1 calc R . . . .
C5A C 0.2236(3) -0.7545(19) -0.3078(5) 0.042(2) Uani 1 1 d . . . . .
H5AA H 0.2063 -0.6991 -0.2899 0.050 Uiso 1 1 calc R . . . .
H5AB H 0.2354 -0.6103 -0.3169 0.050 Uiso 1 1 calc R . . . .
C6A C 0.1896(3) -0.8886(17) -0.3763(5) 0.038(2) Uani 1 1 d . . . . .
H6AA H 0.1773 -1.0320 -0.3678 0.045 Uiso 1 1 calc R . . . .
H6AB H 0.2066 -0.9441 -0.3947 0.045 Uiso 1 1 calc R . . . .
C7A C 0.1485(3) -0.7271(16) -0.4304(4) 0.033(2) Uani 1 1 d . . . . .
H7AA H 0.1306 -0.6872 -0.4118 0.040 Uiso 1 1 calc R . . . .
C8A C 0.1592(3) -0.4889(16) -0.4499(4) 0.0308(19) Uani 1 1 d . . . . .
H8A H 0.1828 -0.4009 -0.4068 0.037 Uiso 1 1 calc R . . . .
C9A C 0.1766(3) -0.4983(18) -0.4959(4) 0.036(2) Uani 1 1 d . . . . .
H9A H 0.1558 -0.6070 -0.5357 0.044 Uiso 1 1 calc R . . . .
C10A C 0.2278(3) -0.5855(19) -0.4582(4) 0.038(2) Uani 1 1 d . . . . .
H10C H 0.2315 -0.7412 -0.4358 0.046 Uiso 1 1 calc R . . . .
H10D H 0.2340 -0.6127 -0.4926 0.046 Uiso 1 1 calc R . . . .
C11A C 0.2637(3) -0.4092(17) -0.4046(4) 0.031(2) Uani 1 1 d . . . . .
H11A H 0.2578 -0.2426 -0.4143 0.038 Uiso 1 1 calc R . . . .
C12A C 0.3039(3) -0.4748(19) -0.3429(4) 0.036(2) Uani 1 1 d . . . . .
H12A H 0.3080 -0.6378 -0.3289 0.043 Uiso 1 1 calc R . . . .
C13A C 0.3417(3) -0.2965(17) -0.2968(4) 0.032(2) Uani 1 1 d . . . . .
C14A C 0.3520(3) -0.1199(19) -0.3272(4) 0.038(2) Uani 1 1 d . . . . .
H14A H 0.3330 -0.1088 -0.3756 0.046 Uiso 1 1 calc R . . . .
C15A C 0.3896(3) 0.0445(19) -0.2886(5) 0.040(2) Uani 1 1 d . . . . .
C16A C 0.4185(3) 0.028(2) -0.2156(5) 0.046(2) Uani 1 1 d . . . . .
H16A H 0.4441 0.1333 -0.1887 0.056 Uiso 1 1 calc R . . . .
C17A C 0.4082(3) -0.147(2) -0.1845(4) 0.042(2) Uani 1 1 d . . . . .
C18A C 0.3704(3) -0.3136(18) -0.2219(4) 0.037(2) Uani 1 1 d . . . . .
C19A C 0.2884(4) -0.617(3) -0.1530(5) 0.062(3) Uani 1 1 d . . . . .
H19D H 0.2666 -0.4911 -0.1831 0.093 Uiso 1 1 calc GR . . . .
H19E H 0.3153 -0.5444 -0.1115 0.093 Uiso 1 1 calc GR . . . .
H19F H 0.2730 -0.7271 -0.1406 0.093 Uiso 1 1 calc GR . . . .
C20A C 0.4335(3) 0.382(2) -0.2891(5) 0.053(3) Uani 1 1 d . . . . .
H20D H 0.4318 0.4910 -0.3223 0.079 Uiso 1 1 calc GR . . . .
H20E H 0.4635 0.2990 -0.2633 0.079 Uiso 1 1 calc GR . . . .
H20F H 0.4304 0.4744 -0.2575 0.079 Uiso 1 1 calc GR . . . .
O1A O 0.3891(2) -0.5195(15) -0.1203(3) 0.061(2) Uani 1 1 d . . . . .
O2A O 0.3189(2) -0.5890(14) -0.2223(3) 0.0481(17) Uani 1 1 d . . . . .
O3A O 0.1178(2) -0.8725(11) -0.4922(3) 0.0421(16) Uani 1 1 d . . . . .
H3AB H 0.0955 -0.7886 -0.5222 0.063 Uiso 1 1 calc R . . . .
O4A O 0.11479(19) -0.3573(12) -0.4846(3) 0.0404(16) Uani 1 1 d . . . . .
H4AC H 0.1121 -0.2650 -0.5141 0.061 Uiso 1 1 calc R . . . .
O5A O 0.1741(2) -0.2572(14) -0.5216(3) 0.0527(18) Uani 1 1 d . . . . .
H5AC H 0.1583 -0.2604 -0.5643 0.079 Uiso 1 1 calc GR . . . .
O6A O 0.3961(2) 0.2050(14) -0.3252(3) 0.0528(19) Uani 1 1 d . . . . .
O7A O 0.4379(3) -0.1535(19) -0.1126(3) 0.077(3) Uani 1 1 d . . . . .
H7AB H 0.4299 -0.2654 -0.0985 0.116 Uiso 1 1 calc GR . . . .

loop_
_atom_site_aniso_label
_atom_site_aniso_U_11
_atom_site_aniso_U_22
_atom_site_aniso_U_33
_atom_site_aniso_U_23
_atom_site_aniso_U_13
_atom_site_aniso_U_12
C1 0.043(5) 0.053(7) 0.029(5) 0.005(4) 0.019(5) 0.008(4)
C3 0.047(5) 0.050(7) 0.043(6) 0.013(5) 0.023(5) 0.026(5)
C4 0.062(6) 0.043(7) 0.053(7) 0.013(5) 0.030(6) 0.017(5)
C5 0.049(6) 0.066(8) 0.046(6) 0.014(5) 0.030(5) 0.022(5)
C6 0.053(5) 0.044(6) 0.041(5) 0.015(5) 0.030(5) 0.019(5)
C7 0.047(5) 0.029(6) 0.037(5) -0.003(4) 0.029(5) -0.003(4)
C8 0.032(4) 0.031(5) 0.030(5) 0.002(4) 0.019(4) -0.007(4)
C9 0.032(4) 0.044(6) 0.025(5) -0.002(4) 0.016(4) -0.006(4)
C10 0.029(4) 0.053(7) 0.031(5) 0.001(4) 0.016(4) -0.005(4)
C11 0.029(4) 0.060(7) 0.026(5) -0.001(4) 0.014(4) -0.008(4)
C12 0.032(4) 0.055(7) 0.028(5) 0.001(4) 0.016(4) 0.000(4)
C13 0.030(4) 0.049(6) 0.032(5) 0.009(4) 0.015(4) 0.007(4)
C14 0.045(5) 0.063(8) 0.032(5) 0.003(5) 0.021(5) 0.009(5)
C15 0.043(5) 0.056(7) 0.037(6) 0.002(5) 0.021(5) 0.007(5)
C16 0.042(5) 0.078(8) 0.023(5) 0.001(5) 0.014(4) 0.007(5)
C17 0.032(5) 0.071(8) 0.029(5) 0.005(5) 0.010(4) 0.007(5)
C18 0.031(4) 0.061(7) 0.030(5) 0.006(4) 0.014(4) 0.008(4)
C19 0.037(6) 0.137(13) 0.080(9) -0.024(9) 0.029(6) 0.001(7)
C20 0.078(8) 0.114(12) 0.050(7) -0.017(7) 0.032(7) 0.034(8)
O1 0.057(4) 0.109(7) 0.030(4) 0.013(4) 0.016(4) 0.041(5)
O2 0.034(3) 0.057(5) 0.038(4) 0.011(3) 0.018(3) 0.016(3)
O3 0.067(4) 0.036(4) 0.051(4) -0.004(3) 0.046(4) -0.002(3)
O4 0.046(3) 0.040(4) 0.037(3) 0.002(3) 0.028(3) -0.004(3)
O5 0.039(3) 0.063(5) 0.041(4) 0.018(4) 0.020(3) 0.015(3)
O6 0.061(4) 0.077(6) 0.031(4) 0.004(4) 0.021(3) 0.030(4)
O7 0.050(4) 0.117(8) 0.027(4) 0.001(4) 0.004(3) 0.028(5)
C1AA 0.032(5) 0.056(7) 0.029(6) 0.002(4) 0.012(4) 0.000(4)
C3A 0.045(5) 0.050(7) 0.034(5) 0.008(5) 0.021(4) -0.002(5)
C4A 0.044(5) 0.042(7) 0.041(6) 0.008(4) 0.021(5) 0.008(4)
C5A 0.037(5) 0.036(6) 0.045(6) 0.004(4) 0.020(4) 0.005(4)
C6A 0.043(5) 0.027(6) 0.046(6) -0.003(4) 0.028(5) -0.003(4)
C7A 0.030(4) 0.025(5) 0.042(5) -0.009(4) 0.020(4) -0.003(3)
C8A 0.022(4) 0.036(5) 0.034(5) -0.001(4) 0.016(4) 0.002(3)
C9A 0.037(5) 0.040(6) 0.030(5) -0.005(4) 0.019(4) -0.014(4)
C10A 0.035(4) 0.046(6) 0.038(5) -0.007(4) 0.023(4) -0.003(4)
C11A 0.033(4) 0.036(6) 0.029(5) 0.000(4) 0.021(4) 0.001(4)
C12A 0.032(4) 0.043(6) 0.029(5) -0.003(4) 0.015(4) -0.003(4)
C13A 0.021(4) 0.043(6) 0.026(4) -0.004(4) 0.010(4) 0.000(3)
C14A 0.025(4) 0.049(6) 0.028(5) 0.003(4) 0.009(4) 0.000(4)
C15A 0.030(5) 0.052(7) 0.030(5) 0.003(4) 0.013(4) -0.003(4)
C16A 0.033(5) 0.054(7) 0.035(6) -0.006(5) 0.011(4) -0.008(4)
C17A 0.034(5) 0.058(7) 0.020(5) 0.001(4) 0.008(4) 0.003(4)
C18A 0.030(4) 0.050(7) 0.022(4) 0.000(4) 0.010(4) 0.002(4)
C19A 0.057(6) 0.086(9) 0.039(6) -0.004(6) 0.026(5) -0.006(6)
C20A 0.039(5) 0.059(7) 0.057(7) -0.011(6) 0.027(5) -0.016(5)
O1A 0.049(4) 0.087(6) 0.027(4) 0.010(4) 0.011(3) -0.005(4)
O2A 0.039(3) 0.066(5) 0.031(3) 0.007(3) 0.016(3) -0.007(3)
O3A 0.032(3) 0.025(4) 0.047(4) -0.001(3) 0.011(3) 0.000(2)
O4A 0.034(3) 0.035(4) 0.049(4) 0.006(3) 0.023(3) 0.002(3)
O5A 0.046(4) 0.065(5) 0.034(4) 0.016(3) 0.016(3) -0.008(3)
O6A 0.039(3) 0.069(5) 0.038(4) 0.004(3) 0.015(3) -0.019(3)
O7A 0.056(4) 0.123(9) 0.022(4) -0.002(4) 0.006(3) -0.029(5)

loop_
_atom_type_symbol
_atom_type_description
_atom_type_scat_dispersion_real
_atom_type_scat_dispersion_imag
_atom_type_scat_source
C C 0.0180 0.0090 'International Tables Vol C Tables 4.2.6.8 and 6.1.1.4'
H H 0.0000 0.0000 'International Tables Vol C Tables 4.2.6.8 and 6.1.1.4'
O O 0.0490 0.0320 'International Tables Vol C Tables 4.2.6.8 and 6.1.1.4'

loop_
_geom_angle_atom_site_label_1
_geom_angle_atom_site_label_2
_geom_angle_atom_site_label_3
_geom_angle
_geom_angle_site_symmetry_1
_geom_angle_site_symmetry_3
_geom_angle_publ_flag
O1 C1 C18 122.2(9) . . ?
O1 C1 O2 120.2(8) . . ?
O2 C1 C18 117.5(8) . . ?
C4 C3 H3 108.9 . . ?
C4 C3 C19 113.8(9) . . ?
C19 C3 H3 108.9 . . ?
O2 C3 H3 108.9 . . ?
O2 C3 C4 108.5(7) . . ?
O2 C3 C19 107.7(9) . . ?
C3 C4 H4A 107.5 . . ?
C3 C4 H4B 107.5 . . ?
C3 C4 C5 119.4(10) . . ?
H4A C4 H4B 107.0 . . ?
C5 C4 H4A 107.5 . . ?
C5 C4 H4B 107.5 . . ?
C4 C5 H5A 109.4 . . ?
C4 C5 H5B 109.4 . . ?
H5A C5 H5B 108.0 . . ?
C6 C5 C4 111.4(8) . . ?
C6 C5 H5A 109.4 . . ?
C6 C5 H5B 109.4 . . ?
C5 C6 H6A 108.8 . . ?
C5 C6 H6B 108.8 . . ?
H6A C6 H6B 107.7 . . ?
C7 C6 C5 113.9(8) . . ?
C7 C6 H6A 108.8 . . ?
C7 C6 H6B 108.8 . . ?
C6 C7 H7 107.0 . . ?
C6 C7 C8 113.6(7) . . ?
C8 C7 H7 107.0 . . ?
O3 C7 C6 110.4(8) . . ?
O3 C7 H7 107.0 . . ?
O3 C7 C8 111.6(7) . . ?
C7 C8 H8 108.1 . . ?
C7 C8 C9 117.7(7) . . ?
C9 C8 H8 108.1 . . ?
O4 C8 C7 107.5(6) . . ?
O4 C8 H8 108.1 . . ?
O4 C8 C9 106.9(6) . . ?
C8 C9 H9 108.8 . . ?
C10 C9 C8 116.7(7) . . ?
C10 C9 H9 108.8 . . ?
O5 C9 C8 107.1(7) . . ?
O5 C9 H9 108.8 . . ?
O5 C9 C10 106.3(7) . . ?
C9 C10 H10A 108.5 . . ?
C9 C10 H10B 108.5 . . ?
H10A C10 H10B 107.5 . . ?
C11 C10 C9 115.2(8) . . ?
C11 C10 H10A 108.5 . . ?
C11 C10 H10B 108.5 . . ?
C10 C11 H11 117.8 . . ?
C12 C11 C10 124.4(10) . . ?
C12 C11 H11 117.8 . . ?
C11 C12 H12 118.2 . . ?
C11 C12 C13 123.7(10) . . ?
C13 C12 H12 118.2 . . ?
C14 C13 C12 118.2(8) . . ?
C14 C13 C18 119.3(9) . . ?
C18 C13 C12 122.3(8) . . ?
C13 C14 H14 118.4 . . ?
C13 C14 C15 123.1(9) . . ?
C15 C14 H14 118.4 . . ?
C16 C15 C14 119.5(9) . . ?
O6 C15 C14 116.9(8) . . ?
O6 C15 C16 123.6(9) . . ?
C15 C16 H16 121.1 . . ?
C15 C16 C17 117.7(9) . . ?
C17 C16 H16 121.1 . . ?
C18 C17 C16 123.6(8) . . ?
O7 C17 C16 113.7(9) . . ?
O7 C17 C18 122.7(9) . . ?
C13 C18 C1 126.2(9) . . ?
C17 C18 C1 117.1(8) . . ?
C17 C18 C13 116.6(9) . . ?
C3 C19 H19A 109.5 . . ?
C3 C19 H19B 109.5 . . ?
C3 C19 H19C 109.5 . . ?
H19A C19 H19B 109.5 . . ?
H19A C19 H19C 109.5 . . ?
H19B C19 H19C 109.5 . . ?
H20A C20 H20B 109.5 . . ?
H20A C20 H20C 109.5 . . ?
H20B C20 H20C 109.5 . . ?
O6 C20 H20A 109.5 . . ?
O6 C20 H20B 109.5 . . ?
O6 C20 H20C 109.5 . . ?
C1 O2 C3 116.6(7) . . ?
C7 O3 H3A 109.5 . . ?
C8 O4 H4 109.5 . . ?
C9 O5 H5 109.5 . . ?
C15 O6 C20 118.4(8) . . ?
C17 O7 H7A 109.5 . . ?
O1A C1AA C18A 124.2(9) . . ?
O1A C1AA O2A 121.1(9) . . ?
O2A C1AA C18A 114.5(7) . . ?
C4A C3A H3AA 109.7 . . ?
C19A C3A H3AA 109.7 . . ?
C19A C3A C4A 114.0(8) . . ?
O2A C3A H3AA 109.7 . . ?
O2A C3A C4A 103.5(7) . . ?
O2A C3A C19A 110.2(9) . . ?
C3A C4A H4AA 108.9 . . ?
C3A C4A H4AB 108.9 . . ?
C3A C4A C5A 113.4(8) . . ?
H4AA C4A H4AB 107.7 . . ?
C5A C4A H4AA 108.9 . . ?
C5A C4A H4AB 108.9 . . ?
C4A C5A H5AA 108.7 . . ?
C4A C5A H5AB 108.7 . . ?
H5AA C5A H5AB 107.6 . . ?
C6A C5A C4A 114.3(8) . . ?
C6A C5A H5AA 108.7 . . ?
C6A C5A H5AB 108.7 . . ?
C5A C6A H6AA 109.2 . . ?
C5A C6A H6AB 109.2 . . ?
C5A C6A C7A 112.2(8) . . ?
H6AA C6A H6AB 107.9 . . ?
C7A C6A H6AA 109.2 . . ?
C7A C6A H6AB 109.2 . . ?
C6A C7A H7AA 106.8 . . ?
C8A C7A C6A 118.6(7) . . ?
C8A C7A H7AA 106.8 . . ?
O3A C7A C6A 107.8(7) . . ?
O3A C7A H7AA 106.8 . . ?
O3A C7A C8A 109.6(7) . . ?
C7A C8A H8A 108.3 . . ?
C7A C8A C9A 117.8(7) . . ?
C9A C8A H8A 108.3 . . ?
O4A C8A C7A 103.0(6) . . ?
O4A C8A H8A 108.3 . . ?
O4A C8A C9A 110.8(7) . . ?
C8A C9A H9A 108.9 . . ?
C8A C9A C10A 114.5(7) . . ?
C10A C9A H9A 108.9 . . ?
O5A C9A C8A 108.9(8) . . ?
O5A C9A H9A 108.9 . . ?
O5A C9A C10A 106.7(7) . . ?
C9A C10A H10C 108.8 . . ?
C9A C10A H10D 108.8 . . ?
H10C C10A H10D 107.7 . . ?
C11A C10A C9A 113.8(8) . . ?
C11A C10A H10C 108.8 . . ?
C11A C10A H10D 108.8 . . ?
C10A C11A H11A 117.7 . . ?
C12A C11A C10A 124.6(9) . . ?
C12A C11A H11A 117.7 . . ?
C11A C12A H12A 118.8 . . ?
C11A C12A C13A 122.3(9) . . ?
C13A C12A H12A 118.8 . . ?
C14A C13A C12A 118.1(7) . . ?
C14A C13A C18A 119.1(8) . . ?
C18A C13A C12A 122.6(8) . . ?
C13A C14A H14A 118.5 . . ?
C13A C14A C15A 123.0(8) . . ?
C15A C14A H14A 118.5 . . ?
C14A C15A C16A 118.9(9) . . ?
O6A C15A C14A 116.6(8) . . ?
O6A C15A C16A 124.5(8) . . ?
C15A C16A H16A 120.7 . . ?
C17A C16A C15A 118.6(9) . . ?
C17A C16A H16A 120.7 . . ?
C16A C17A C18A 123.8(8) . . ?
O7A C17A C16A 115.8(9) . . ?
O7A C17A C18A 120.4(9) . . ?
C13A C18A C1AA 124.2(8) . . ?
C17A C18A C1AA 119.2(8) . . ?
C17A C18A C13A 116.6(8) . . ?
C3A C19A H19D 109.5 . . ?
C3A C19A H19E 109.5 . . ?
C3A C19A H19F 109.5 . . ?
H19D C19A H19E 109.5 . . ?
H19D C19A H19F 109.5 . . ?
H19E C19A H19F 109.5 . . ?
H20D C20A H20E 109.5 . . ?
H20D C20A H20F 109.5 . . ?
H20E C20A H20F 109.5 . . ?
O6A C20A H20D 109.5 . . ?
O6A C20A H20E 109.5 . . ?
O6A C20A H20F 109.5 . . ?
C1AA O2A C3A 120.7(7) . . ?
C7A O3A H3AB 109.5 . . ?
C8A O4A H4AC 109.5 . . ?
C9A O5A H5AC 109.5 . . ?
C15A O6A C20A 119.7(7) . . ?
C17A O7A H7AB 109.5 . . ?

loop_
_geom_bond_atom_site_label_1
_geom_bond_atom_site_label_2
_geom_bond_distance
_geom_bond_site_symmetry_2
_geom_bond_publ_flag
C1 C18 1.463(13) . ?
C1 O1 1.240(11) . ?
C1 O2 1.334(11) . ?
C3 H3 0.9800 . ?
C3 C4 1.508(15) . ?
C3 C19 1.553(16) . ?
C3 O2 1.468(11) . ?
C4 H4A 0.9700 . ?
C4 H4B 0.9700 . ?
C4 C5 1.539(14) . ?
C5 H5A 0.9700 . ?
C5 H5B 0.9700 . ?
C5 C6 1.530(12) . ?
C6 H6A 0.9700 . ?
C6 H6B 0.9700 . ?
C6 C7 1.511(12) . ?
C7 H7 0.9800 . ?
C7 C8 1.532(12) . ?
C7 O3 1.422(10) . ?
C8 H8 0.9800 . ?
C8 C9 1.534(11) . ?
C8 O4 1.437(9) . ?
C9 H9 0.9800 . ?
C9 C10 1.513(11) . ?
C9 O5 1.441(11) . ?
C10 H10A 0.9700 . ?
C10 H10B 0.9700 . ?
C10 C11 1.507(12) . ?
C11 H11 0.9300 . ?
C11 C12 1.330(12) . ?
C12 H12 0.9300 . ?
C12 C13 1.490(13) . ?
C13 C14 1.346(14) . ?
C13 C18 1.444(12) . ?
C14 H14 0.9300 . ?
C14 C15 1.399(14) . ?
C15 C16 1.390(13) . ?
C15 O6 1.345(12) . ?
C16 H16 0.9300 . ?
C16 C17 1.398(15) . ?
C17 C18 1.398(14) . ?
C17 O7 1.359(11) . ?
C19 H19A 0.9600 . ?
C19 H19B 0.9600 . ?
C19 H19C 0.9600 . ?
C20 H20A 0.9600 . ?
C20 H20B 0.9600 . ?
C20 H20C 0.9600 . ?
C20 O6 1.441(12) . ?
O3 H3A 0.8200 . ?
O4 H4 0.8200 . ?
O5 H5 0.8200 . ?
O7 H7A 0.8200 . ?
C1AA C18A 1.444(13) . ?
C1AA O1A 1.238(11) . ?
C1AA O2A 1.337(11) . ?
C3A H3AA 0.9800 . ?
C3A C4A 1.516(13) . ?
C3A C19A 1.510(15) . ?
C3A O2A 1.460(11) . ?
C4A H4AA 0.9700 . ?
C4A H4AB 0.9700 . ?
C4A C5A 1.525(12) . ?
C5A H5AA 0.9700 . ?
C5A H5AB 0.9700 . ?
C5A C6A 1.520(12) . ?
C6A H6AA 0.9700 . ?
C6A H6AB 0.9700 . ?
C6A C7A 1.521(12) . ?
C7A H7AA 0.9800 . ?
C7A C8A 1.499(13) . ?
C7A O3A 1.440(10) . ?
C8A H8A 0.9800 . ?
C8A C9A 1.531(12) . ?
C8A O4A 1.450(9) . ?
C9A H9A 0.9800 . ?
C9A C10A 1.535(12) . ?
C9A O5A 1.430(12) . ?
C10A H10C 0.9700 . ?
C10A H10D 0.9700 . ?
C10A C11A 1.495(12) . ?
C11A H11A 0.9300 . ?
C11A C12A 1.350(12) . ?
C12A H12A 0.9300 . ?
C12A C13A 1.478(12) . ?
C13A C14A 1.371(13) . ?
C13A C18A 1.438(12) . ?
C14A H14A 0.9300 . ?
C14A C15A 1.400(12) . ?
C15A C16A 1.400(13) . ?
C15A O6A 1.342(11) . ?
C16A H16A 0.9300 . ?
C16A C17A 1.378(14) . ?
C17A C18A 1.408(13) . ?
C17A O7A 1.378(11) . ?
C19A H19D 0.9600 . ?
C19A H19E 0.9600 . ?
C19A H19F 0.9600 . ?
C20A H20D 0.9600 . ?
C20A H20E 0.9600 . ?
C20A H20F 0.9600 . ?
C20A O6A 1.436(11) . ?
O3A H3AB 0.8200 . ?
O4A H4AC 0.8200 . ?
O5A H5AC 0.8200 . ?
O7A H7AB 0.8200 . ?

loop_
_geom_torsion_atom_site_label_1
_geom_torsion_atom_site_label_2
_geom_torsion_atom_site_label_3
_geom_torsion_atom_site_label_4
_geom_torsion
_geom_torsion_site_symmetry_1
_geom_torsion_site_symmetry_2
_geom_torsion_site_symmetry_3
_geom_torsion_site_symmetry_4
_geom_torsion_publ_flag
C3 C4 C5 C6 74.1(12) . . . . ?
C4 C3 O2 C1 -158.3(9) . . . . ?
C4 C5 C6 C7 -179.1(10) . . . . ?
C5 C6 C7 C8 164.6(8) . . . . ?
C5 C6 C7 O3 -69.2(11) . . . . ?
C6 C7 C8 C9 66.6(10) . . . . ?
C6 C7 C8 O4 -172.7(8) . . . . ?
C7 C8 C9 C10 -69.0(10) . . . . ?
C7 C8 C9 O5 172.1(7) . . . . ?
C8 C9 C10 C11 -48.4(11) . . . . ?
C9 C10 C11 C12 130.9(9) . . . . ?
C10 C11 C12 C13 174.2(7) . . . . ?
C11 C12 C13 C14 -33.6(13) . . . . ?
C11 C12 C13 C18 152.3(9) . . . . ?
C12 C13 C14 C15 -176.8(9) . . . . ?
C12 C13 C18 C1 -9.6(15) . . . . ?
C12 C13 C18 C17 173.1(9) . . . . ?
C13 C14 C15 C16 3.5(16) . . . . ?
C13 C14 C15 O6 -178.5(9) . . . . ?
C14 C13 C18 C1 176.4(10) . . . . ?
C14 C13 C18 C17 -0.9(14) . . . . ?
C14 C15 C16 C17 -0.9(15) . . . . ?
C14 C15 O6 C20 -173.7(11) . . . . ?
C15 C16 C17 C18 -2.6(16) . . . . ?
C15 C16 C17 O7 179.4(10) . . . . ?
C16 C15 O6 C20 4.1(16) . . . . ?
C16 C17 C18 C1 -174.0(10) . . . . ?
C16 C17 C18 C13 3.5(16) . . . . ?
C18 C1 O2 C3 -175.4(9) . . . . ?
C18 C13 C14 C15 -2.6(16) . . . . ?
C19 C3 C4 C5 50.9(13) . . . . ?
C19 C3 O2 C1 78.1(10) . . . . ?
O1 C1 C18 C13 170.3(10) . . . . ?
O1 C1 C18 C17 -12.4(16) . . . . ?
O1 C1 O2 C3 1.7(14) . . . . ?
O2 C1 C18 C13 -12.7(15) . . . . ?
O2 C1 C18 C17 164.6(9) . . . . ?
O2 C3 C4 C5 -68.9(12) . . . . ?
O3 C7 C8 C9 -58.9(9) . . . . ?
O3 C7 C8 O4 61.8(8) . . . . ?
O4 C8 C9 C10 170.0(7) . . . . ?
O4 C8 C9 O5 51.1(8) . . . . ?
O5 C9 C10 C11 71.0(9) . . . . ?
O6 C15 C16 C17 -178.7(10) . . . . ?
O7 C17 C18 C1 3.8(16) . . . . ?
O7 C17 C18 C13 -178.7(10) . . . . ?
C3A C4A C5A C6A 167.1(8) . . . . ?
C4A C3A O2A C1AA -158.4(9) . . . . ?
C4A C5A C6A C7A -179.7(8) . . . . ?
C5A C6A C7A C8A 56.5(10) . . . . ?
C5A C6A C7A O3A -178.3(7) . . . . ?
C6A C7A C8A C9A 73.8(10) . . . . ?
C6A C7A C8A O4A -164.0(7) . . . . ?
C7A C8A C9A C10A -74.0(10) . . . . ?
C7A C8A C9A O5A 166.7(7) . . . . ?
C8A C9A C10A C11A -68.2(10) . . . . ?
C9A C10A C11A C12A 142.8(8) . . . . ?
C10A C11A C12A C13A 169.9(7) . . . . ?
C11A C12A C13A C14A -39.2(12) . . . . ?
C11A C12A C13A C18A 145.9(9) . . . . ?
C12A C13A C14A C15A -174.3(8) . . . . ?
C12A C13A C18A C1AA -8.8(14) . . . . ?
C12A C13A C18A C17A 173.7(8) . . . . ?
C13A C14A C15A C16A 0.3(14) . . . . ?
C13A C14A C15A O6A 178.8(8) . . . . ?
C14A C13A C18A C1AA 176.3(9) . . . . ?
C14A C13A C18A C17A -1.2(12) . . . . ?
C14A C15A C16A C17A -1.1(14) . . . . ?
C14A C15A O6A C20A 179.0(9) . . . . ?
C15A C16A C17A C18A 0.8(15) . . . . ?
C15A C16A C17A O7A 179.9(9) . . . . ?
C16A C15A O6A C20A -2.7(14) . . . . ?
C16A C17A C18A C1AA -177.2(9) . . . . ?
C16A C17A C18A C13A 0.4(14) . . . . ?
C18A C1AA O2A C3A -178.1(8) . . . . ?
C18A C13A C14A C15A 0.8(13) . . . . ?
C19A C3A C4A C5A 59.1(12) . . . . ?
C19A C3A O2A C1AA 79.4(11) . . . . ?
O1A C1AA C18A C13A 170.4(9) . . . . ?
O1A C1AA C18A C17A -12.2(15) . . . . ?
O1A C1AA O2A C3A -1.6(15) . . . . ?
O2A C1AA C18A C13A -13.2(14) . . . . ?
O2A C1AA C18A C17A 164.2(8) . . . . ?
O2A C3A C4A C5A -60.6(10) . . . . ?
O3A C7A C8A C9A -50.5(9) . . . . ?
O3A C7A C8A O4A 71.7(7) . . . . ?
O4A C8A C9A C10A 167.9(7) . . . . ?
O4A C8A C9A O5A 48.5(9) . . . . ?
O5A C9A C10A C11A 52.3(9) . . . . ?
O6A C15A C16A C17A -179.5(9) . . . . ?
O7A C17A C18A C1AA 3.6(14) . . . . ?
O7A C17A C18A C13A -178.8(9) . . . . ?
